data_7051415
_journal_name_full 'New Journal of Chemistry'
_journal_paper_doi 10.1039/a809777a
_journal_year 1999
_chemical_formula_sum 'C33 H41 B Cl2 Cu F6 N9 O P'
_chemical_formula_weight 869.97
_space_group_IT_number 2
_symmetry_cell_setting triclinic
_symmetry_space_group_name_Hall '-P 1'
_symmetry_space_group_name_H-M 'P -1'
_cell_angle_alpha 105.878(13)
_cell_angle_beta 106.30(2)
_cell_angle_gamma 92.291(14)
_cell_formula_units_Z 2
_cell_length_a 10.020(2)
_cell_length_b 13.254(2)
_cell_length_c 15.142(3)
_cell_measurement_temperature 173(2)
_cell_volume 1841.5(6)
_diffrn_ambient_temperature 173(2)
_exptl_crystal_density_diffrn 1.569
_refine_ls_R_factor_obs 0.0627
_refine_ls_wR_factor_obs 0.1510
_cod_database_code 7051415

loop_
_symmetry_equiv_pos_as_xyz
'x, y, z'
'-x, -y, -z'

loop_
_atom_site_aniso_label
_atom_site_aniso_U_11
_atom_site_aniso_U_22
_atom_site_aniso_U_33
_atom_site_aniso_U_23
_atom_site_aniso_U_13
_atom_site_aniso_U_12
Cu1 0.0228(4) 0.0240(4) 0.0265(4) 0.0110(3) 0.0100(3) 0.0087(3)
O1 0.025(2) 0.018(2) 0.034(2) 0.008(2) 0.011(2) 0.008(2)
N11 0.021(2) 0.021(2) 0.024(2) 0.002(2) 0.011(2) 0.004(2)
N12 0.020(2) 0.025(2) 0.023(2) 0.005(2) 0.007(2) 0.007(2)
N22 0.025(3) 0.020(2) 0.026(2) 0.005(2) 0.009(2) 0.006(2)
N31 0.021(2) 0.025(2) 0.030(3) 0.008(2) 0.012(2) 0.006(2)
N32 0.024(3) 0.019(2) 0.026(3) 0.005(2) 0.007(2) 0.005(2)
N42 0.025(3) 0.031(3) 0.021(2) 0.010(2) 0.004(2) -0.001(2)
N51 0.025(3) 0.024(2) 0.028(3) 0.007(2) 0.009(2) 0.009(2)
N52 0.027(3) 0.028(2) 0.028(3) 0.011(2) 0.012(2) 0.011(2)
N62 0.024(2) 0.021(2) 0.025(2) 0.008(2) 0.008(2) 0.002(2)
C13 0.023(3) 0.017(3) 0.019(3) 0.004(2) 0.002(2) 0.002(2)
C14 0.025(3) 0.025(3) 0.036(3) 0.008(3) 0.008(3) 0.002(2)
C15 0.022(3) 0.026(3) 0.035(3) 0.010(2) 0.013(3) 0.001(2)
C21 0.030(3) 0.023(3) 0.021(3) 0.009(2) 0.009(3) 0.001(2)
C23 0.029(3) 0.021(3) 0.036(3) 0.008(2) 0.018(3) 0.007(2)
C24 0.035(4) 0.024(3) 0.040(4) 0.000(3) 0.016(3) 0.007(3)
C25 0.044(4) 0.026(3) 0.032(3) 0.000(3) 0.008(3) 0.000(3)
C26 0.027(3) 0.024(3) 0.031(3) 0.003(2) 0.006(3) -0.001(2)
C27 0.028(3) 0.032(3) 0.065(5) 0.007(3) 0.022(3) 0.007(3)
C33 0.035(3) 0.027(3) 0.023(3) 0.007(2) 0.007(3) 0.001(2)
C34 0.040(4) 0.043(4) 0.023(3) 0.004(3) 0.010(3) 0.004(3)
C35 0.043(4) 0.032(3) 0.031(3) 0.004(3) 0.022(3) 0.010(3)
C41 0.035(3) 0.031(3) 0.019(3) 0.011(2) 0.005(3) 0.001(3)
C43 0.025(3) 0.041(3) 0.036(3) 0.023(3) 0.008(3) 0.002(3)
C44 0.033(4) 0.043(4) 0.042(4) 0.025(3) 0.002(3) 0.002(3)
C45 0.039(4) 0.039(4) 0.037(4) 0.015(3) -0.011(3) -0.013(3)
C46 0.047(4) 0.030(3) 0.027(3) 0.007(3) 0.003(3) 0.001(3)
C47 0.037(4) 0.058(4) 0.036(4) 0.018(3) 0.009(3) 0.013(3)
C53 0.030(3) 0.022(3) 0.027(3) 0.008(2) 0.004(3) 0.003(2)
C54 0.031(3) 0.030(3) 0.038(3) 0.019(3) 0.006(3) 0.011(3)
C55 0.027(3) 0.027(3) 0.042(4) 0.012(3) 0.010(3) 0.015(2)
C61 0.023(3) 0.024(3) 0.030(3) 0.010(2) 0.004(3) 0.007(2)
C63 0.025(3) 0.030(3) 0.034(3) 0.011(3) 0.008(3) 0.001(2)
C64 0.025(3) 0.046(4) 0.044(4) 0.017(3) 0.012(3) 0.002(3)
C65 0.035(4) 0.045(4) 0.045(4) 0.026(3) 0.012(3) 0.002(3)
C66 0.030(3) 0.043(4) 0.037(4) 0.023(3) 0.005(3) 0.008(3)
C67 0.027(3) 0.044(4) 0.052(4) 0.024(3) 0.020(3) 0.010(3)
B1 0.020(3) 0.022(3) 0.034(4) 0.001(3) 0.013(3) 0.005(3)
P1 0.0239(8) 0.0243(7) 0.0286(8) 0.0057(6) 0.0075(7) 0.0057(6)
F1 0.035(2) 0.056(2) 0.079(3) 0.047(2) 0.014(2) 0.009(2)
F2 0.033(2) 0.074(3) 0.030(2) 0.003(2) -0.003(2) -0.006(2)
F3 0.029(2) 0.045(2) 0.042(2) 0.000(2) 0.013(2) 0.008(2)
F4 0.045(2) 0.028(2) 0.032(2) -0.0045(14) 0.006(2) -0.001(2)
F5 0.034(2) 0.040(2) 0.068(3) 0.015(2) 0.029(2) 0.008(2)
F6 0.045(2) 0.025(2) 0.053(2) 0.011(2) 0.008(2) 0.002(2)
C1 0.049(5) 0.054(5) 0.072(6) 0.006(4) 0.017(4) 0.001(4)
Cl1 0.291(20) 0.133(11) 0.154(13) -0.002(9) 0.134(12) 0.064(11)
Cl2 0.171(20) 0.488(35) 0.381(33) -0.017(29) -0.095(21) 0.040(23)
Cl1' 0.212(8) 0.186(7) 0.191(8) 0.010(6) 0.033(6) -0.031(6)
Cl2' 0.286(10) 0.181(6) 0.216(8) 0.074(6) 0.139(8) 0.109(7)
C2 0.182(14) 0.104(9) 0.080(8) 0.016(7) 0.038(9) 0.014(9)
C3 0.136(14) 0.208(17) 0.149(14) 0.137(13) 0.112(12) 0.101(12)
C4 0.136(11) 0.073(7) 0.087(8) 0.033(6) 0.047(8) 0.020(7)
C5 0.121(10) 0.048(5) 0.030(4) 0.011(4) -0.026(5) -0.048(5)
C6 0.197(17) 0.270(20) 0.047(7) -0.027(10) 0.017(9) -0.174(16)

loop_
_atom_site_label
_atom_site_type_symbol
_atom_site_fract_x
_atom_site_fract_y
_atom_site_fract_z
_atom_site_U_iso_or_equiv
_atom_site_thermal_displace_type
_atom_site_occupancy
_atom_site_calc_flag
_atom_site_refinement_flags
_atom_site_disorder_group
Cu1 Cu 0.68513(7) -0.16526(5) 0.68549(5) 0.0230(2) Uani 1 d . .
O1 O 0.5489(4) -0.0731(3) 0.6584(3) 0.0250(9) Uani 1 d . .
H1B H 0.5756(56) -0.0191(41) 0.6792(39) 0.012(16) Uiso 1 d . .
H1A H 0.4972(104) -0.0818(74) 0.5818(77) 0.131(37) Uiso 1 d . .
N11 N 0.9706(4) -0.0827(3) 0.6876(3) 0.0221(10) Uani 1 d . .
N12 N 0.8639(4) -0.0428(3) 0.7202(3) 0.0230(10) Uani 1 d . .
N22 N 0.6814(4) 0.1088(3) 0.7832(3) 0.0234(10) Uani 1 d . .
N31 N 0.8365(4) -0.2294(3) 0.5384(3) 0.0243(10) Uani 1 d . .
N32 N 0.7033(4) -0.2126(3) 0.5407(3) 0.0236(10) Uani 1 d . .
N42 N 0.4186(5) -0.1602(3) 0.4695(3) 0.0265(10) Uani 1 d . .
N51 N 0.9382(5) -0.2680(3) 0.6946(3) 0.0255(10) Uani 1 d . .
N52 N 0.8197(5) -0.2563(3) 0.7185(3) 0.0257(10) Uani 1 d . .
N62 N 0.5982(4) -0.2436(3) 0.7725(3) 0.0232(10) Uani 1 d . .
C13 C 0.9080(5) 0.0611(4) 0.7671(4) 0.0209(11) Uani 1 d . .
C14 C 1.0419(6) 0.0865(4) 0.7634(4) 0.0293(13) Uani 1 d . .
H14 H 1.0972(6) 0.1537(4) 0.7903(4) 0.035 Uiso 1 calc R .
C15 C 1.0777(6) -0.0055(4) 0.7128(4) 0.0264(12) Uani 1 d . .
H15 H 1.1635(6) -0.0134(4) 0.6980(4) 0.032 Uiso 1 calc R .
C21 C 0.8233(6) 0.1331(4) 0.8133(4) 0.0240(12) Uani 1 d . .
C23 C 0.6045(6) 0.1764(4) 0.8238(4) 0.0274(13) Uani 1 d . .
C24 C 0.6653(6) 0.2706(4) 0.8954(4) 0.0337(14) Uani 1 d . .
H24 H 0.6084(6) 0.3175(4) 0.9227(4) 0.040 Uiso 1 calc R .
C25 C 0.8081(6) 0.2951(4) 0.9260(4) 0.0365(14) Uani 1 d . .
H25 H 0.8512(6) 0.3591(4) 0.9749(4) 0.044 Uiso 1 calc R .
C26 C 0.8889(6) 0.2257(4) 0.8850(4) 0.0290(13) Uani 1 d . .
H26 H 0.9881(6) 0.2414(4) 0.9057(4) 0.035 Uiso 1 calc R .
C27 C 0.4478(6) 0.1442(5) 0.7893(5) 0.041(2) Uani 1 d . .
H27A H 0.4015(7) 0.2033(11) 0.8168(23) 0.062 Uiso 1 calc R .
H27B H 0.4262(7) 0.0832(20) 0.8100(24) 0.062 Uiso 1 calc R .
H27C H 0.4140(8) 0.1253(29) 0.7188(5) 0.062 Uiso 1 calc R .
C33 C 0.6196(6) -0.2496(4) 0.4491(4) 0.0288(13) Uani 1 d . .
C34 C 0.6999(6) -0.2914(5) 0.3881(4) 0.0362(14) Uani 1 d . .
H34 H 0.6676(6) -0.3233(5) 0.3203(4) 0.043 Uiso 1 calc R .
C35 C 0.8354(7) -0.2759(4) 0.4481(4) 0.0337(14) Uani 1 d . .
H35 H 0.9151(7) -0.2952(4) 0.4284(4) 0.040 Uiso 1 calc R .
C41 C 0.4670(6) -0.2443(4) 0.4204(4) 0.0283(13) Uani 1 d . .
C43 C 0.2802(6) -0.1544(5) 0.4423(4) 0.0323(14) Uani 1 d . .
C44 C 0.1875(7) -0.2313(5) 0.3670(4) 0.0386(15) Uani 1 d . .
H44 H 0.0900(7) -0.2255(5) 0.3500(4) 0.046 Uiso 1 calc R .
C45 C 0.2363(7) -0.3155(5) 0.3173(5) 0.043(2) Uani 1 d . .
H45 H 0.1733(7) -0.3692(5) 0.2654(5) 0.051 Uiso 1 calc R .
C46 C 0.3790(7) -0.3223(5) 0.3427(4) 0.0372(15) Uani 1 d . .
H46 H 0.4156(7) -0.3795(5) 0.3076(4) 0.045 Uiso 1 calc R .
C47 C 0.2328(7) -0.0567(5) 0.4974(4) 0.043(2) Uani 1 d . .
H47A H 0.1307(8) -0.0672(13) 0.4829(23) 0.065 Uiso 1 calc R .
H47B H 0.2597(38) 0.0042(8) 0.4783(22) 0.065 Uiso 1 calc R .
H47C H 0.2771(34) -0.0436(19) 0.5667(5) 0.065 Uiso 1 calc R .
C53 C 0.8117(6) -0.3159(4) 0.7754(4) 0.0267(12) Uani 1 d . .
C54 C 0.9291(6) -0.3690(4) 0.7885(4) 0.0317(14) Uani 1 d . .
H54 H 0.9516(6) -0.4168(4) 0.8255(4) 0.038 Uiso 1 calc R .
C55 C 1.0063(6) -0.3370(4) 0.7360(4) 0.0316(14) Uani 1 d . .
H55 H 1.0929(6) -0.3598(4) 0.7301(4) 0.038 Uiso 1 calc R .
C61 C 0.6850(6) -0.3110(4) 0.8062(4) 0.0259(12) Uani 1 d . .
C63 C 0.4777(6) -0.2361(4) 0.7959(4) 0.0298(13) Uani 1 d . .
C64 C 0.4435(6) -0.2930(5) 0.8526(4) 0.0373(15) Uani 1 d . .
H64 H 0.3580(6) -0.2860(5) 0.8680(4) 0.045 Uiso 1 calc R .
C65 C 0.5330(6) -0.3599(5) 0.8870(5) 0.0391(15) Uani 1 d . .
H65 H 0.5104(6) -0.3989(5) 0.9260(5) 0.047 Uiso 1 calc R .
C66 C 0.6565(6) -0.3685(5) 0.8628(4) 0.0353(14) Uani 1 d . .
H66 H 0.7205(6) -0.4137(5) 0.8851(4) 0.042 Uiso 1 calc R .
C67 C 0.3782(6) -0.1650(5) 0.7584(5) 0.0374(15) Uani 1 d . .
H67A H 0.4245(15) -0.0919(6) 0.7832(22) 0.056 Uiso 1 calc R .
H67B H 0.2950(19) -0.1691(23) 0.7799(23) 0.056 Uiso 1 calc R .
H67C H 0.3500(31) -0.1874(19) 0.6879(5) 0.056 Uiso 1 calc R .
B1 B 0.9622(6) -0.2012(5) 0.6305(5) 0.0255(14) Uani 1 d . .
H1 H 1.0510(6) -0.2150(5) 0.6141(5) 0.031 Uiso 1 calc R .
P1 P 0.78292(15) 0.57629(11) 1.12936(10) 0.0261(3) Uani 1 d . .
F1 F 0.7902(4) 0.4743(3) 1.1659(3) 0.0515(10) Uani 1 d . .
F2 F 0.8737(4) 0.6495(3) 1.2343(2) 0.0514(10) Uani 1 d . .
F3 F 0.6412(3) 0.5978(3) 1.1566(2) 0.0406(9) Uani 1 d . .
F4 F 0.6918(4) 0.5049(2) 1.0243(2) 0.0392(8) Uani 1 d . .
F5 F 0.9245(3) 0.5551(3) 1.1019(3) 0.0442(9) Uani 1 d . .
F6 F 0.7757(4) 0.6781(2) 1.0917(3) 0.0425(9) Uani 1 d . .
C1 C 1.2924(8) -0.4947(6) 0.4823(6) 0.062(2) Uani 1 d D .
Cl1 Cl 1.4643(17) -0.4762(11) 0.5207(11) 0.187(7) Uani 0.30 d PDU 1
Cl2 Cl 1.2377(21) -0.4220(30) 0.5734(16) 0.416(21) Uani 0.30 d PDU 1
Cl1' Cl 1.4254(9) -0.4195(6) 0.5785(6) 0.213(3) Uani 0.70 d PDU 2
Cl2' Cl 1.1418(10) -0.4450(6) 0.5010(6) 0.209(3) Uani 0.70 d PDU 2
C2 C 0.9119(15) -0.0269(9) 0.9863(8) 0.125(4) Uani 1 d U .
C3 C 0.8383(17) 0.0551(14) 1.0387(12) 0.130(6) Uani 1 d U .
C4 C 0.6680(15) 0.0029(8) 0.9942(8) 0.094(4) Uani 1 d U .
C5 C 0.9099(13) 0.1041(7) 1.0774(7) 0.079(4) Uani 1 d U .
C6 C 0.6939(19) -0.0720(16) 1.0145(8) 0.197(10) Uani 1 d U .

loop_
_geom_bond_atom_site_label_1
_geom_bond_atom_site_label_2
_geom_bond_distance
_geom_bond_site_symmetry_2
_geom_bond_publ_flag
Cu1 N52 1.898(4) . ?
Cu1 O1 1.901(4) . ?
Cu1 N32 2.171(4) . ?
Cu1 N12 2.212(4) . ?
Cu1 N62 2.212(4) . ?
N11 C15 1.347(6) . ?
N11 N12 1.365(5) . ?
N11 B1 1.558(7) . ?
N12 C13 1.354(6) . ?
N22 C23 1.339(6) . ?
N22 C21 1.361(7) . ?
N31 C35 1.333(7) . ?
N31 N32 1.371(6) . ?
N31 B1 1.537(8) . ?
N32 C33 1.346(7) . ?
N42 C43 1.343(7) . ?
N42 C41 1.350(7) . ?
N51 N52 1.338(6) . ?
N51 C55 1.348(6) . ?
N51 B1 1.539(7) . ?
N52 C53 1.333(7) . ?
N62 C63 1.350(7) . ?
N62 C61 1.370(6) . ?
C13 C14 1.391(7) . ?
C13 C21 1.467(7) . ?
C14 C15 1.371(7) . ?
C21 C26 1.387(7) . ?
C23 C24 1.390(8) . ?
C23 C27 1.511(8) . ?
C24 C25 1.370(8) . ?
C25 C26 1.384(8) . ?
C33 C34 1.406(8) . ?
C33 C41 1.478(8) . ?
C34 C35 1.376(8) . ?
C41 C46 1.382(8) . ?
C43 C44 1.376(8) . ?
C43 C47 1.510(8) . ?
C44 C45 1.357(9) . ?
C45 C46 1.386(9) . ?
C53 C54 1.390(7) . ?
C53 C61 1.468(7) . ?
C54 C55 1.384(8) . ?
C61 C66 1.369(8) . ?
C63 C64 1.387(8) . ?
C63 C67 1.502(7) . ?
C64 C65 1.384(8) . ?
C65 C66 1.386(8) . ?
P1 F1 1.592(3) . ?
P1 F4 1.598(3) . ?
P1 F6 1.599(3) . ?
P1 F5 1.601(3) . ?
P1 F3 1.601(3) . ?
P1 F2 1.602(4) . ?
C1 Cl1 1.64(2) . ?
C1 Cl2 1.69(2) . ?
C1 Cl1' 1.703(10) . ?
C1 Cl2' 1.734(10) . ?
Cl1 Cl1 1.17(2) 2_846 ?
C2 C3 1.51(2) . ?
C2 C2 1.77(3) 2_757 ?
C2 C5 1.90(2) . ?
C3 C5 0.89(2) . ?
C3 C4 1.69(2) . ?
C4 C6 1.14(2) . ?
